data_4332635
loop_
_publ_author_name
'Li, Lei'
'Sarjeant, Amy A. Narducci'
'Karlin, Kenneth D.'

_publ_section_title
;
 Reactivity Study of a Hydroperoxodicopper(II) Complex:&#x00A0;
 Hydroxylation, Dehydrogenation, and Ligand Cross-Link Reactions
;
_journal_issue 18
_journal_name_full 'Inorganic Chemistry'
_journal_page_first 7160
_journal_page_last 7172
_journal_paper_doi 10.1021/ic060598x
_journal_volume 45
_journal_year 2006
_chemical_formula_moiety 'C56 H56 Cl2 Cu3 N10 O2, 2(F6 P)'
_chemical_formula_sum 'C56 H56 Cl2 Cu3 F12 N10 O2 P2'
_chemical_formula_weight 1452.57
_chemical_name_systematic
; 
 ? 
;
_space_group_IT_number 15
_symmetry_cell_setting monoclinic
_symmetry_space_group_name_Hall '-C 2yc'
_symmetry_space_group_name_H-M 'C 1 2/c 1'
_atom_sites_solution_hydrogens geom
_atom_sites_solution_primary direct
_atom_sites_solution_secondary difmap
_audit_creation_date
;
'Thu Mar 23 16:24:12 2006'
;
_audit_creation_method SHELXL-97
_cell_angle_alpha 90.00
_cell_angle_beta 131.138(13)
_cell_angle_gamma 90.00
_cell_formula_units_Z 4
_cell_length_a 25.968(3)
_cell_length_b 23.836(3)
_cell_length_c 17.8162(17)
_cell_measurement_reflns_used 5859
_cell_measurement_temperature 110
_cell_measurement_theta_max 20.01
_cell_measurement_theta_min 1.24
_cell_volume 8305(2)
_computing_cell_refinement 'Oxford Diffraction CrysAlis RED'
_computing_data_collection 'Oxford Diffraction CrysAlis CCD'
_computing_data_reduction 'Oxford Diffraction CrysAlis RED'
_computing_molecular_graphics 'Sheldrick, G.M. (2000). SHELXTL v6.10.'
_computing_publication_material 'Sheldrick, G.M. (2000). SHELXTL v6.10.'
_computing_structure_refinement 'Sheldrick, G.M. (2000). SHELXTL v6.10.'
_computing_structure_solution 'Sheldrick, G.M. (2000). SHELXTL v6.10.'
_diffrn_ambient_temperature 110
_diffrn_detector_area_resol_mean 15.9890
_diffrn_measured_fraction_theta_full 0.997
_diffrn_measured_fraction_theta_max 0.997
_diffrn_measurement_details 'see scan set'
_diffrn_measurement_device Kappa
_diffrn_measurement_device_type Xcalibur3
_diffrn_measurement_method ' omega scans'
_diffrn_orient_matrix_UB_11 -0.0050440779
_diffrn_orient_matrix_UB_12 -0.0226629263
_diffrn_orient_matrix_UB_13 0.0204791132
_diffrn_orient_matrix_UB_21 0.0170938243
_diffrn_orient_matrix_UB_22 0.0153141052
_diffrn_orient_matrix_UB_23 0.0449892915
_diffrn_orient_matrix_UB_31 -0.0316654089
_diffrn_orient_matrix_UB_32 0.0118329626
_diffrn_orient_matrix_UB_33 -0.0188586842
_diffrn_radiation_monochromator graphite
_diffrn_radiation_source 'Enhance (Mo) X-ray Source'
_diffrn_radiation_type 'Mo K\a'
_diffrn_radiation_wavelength 0.71073
_diffrn_reflns_av_R_equivalents 0.1011
_diffrn_reflns_av_sigmaI/netI 0.1163
_diffrn_reflns_limit_h_max 31
_diffrn_reflns_limit_h_min -31
_diffrn_reflns_limit_k_max 28
_diffrn_reflns_limit_k_min -28
_diffrn_reflns_limit_l_max 21
_diffrn_reflns_limit_l_min -21
_diffrn_reflns_number 43657
_diffrn_reflns_resolution_max 0.83
_diffrn_reflns_theta_full 25.35
_diffrn_reflns_theta_max 25.35
_diffrn_reflns_theta_min 3.71
_diffrn_source_current 40
_diffrn_source_power 2
_diffrn_source_voltage 50
_diffrn_standards_interval_count 1
_diffrn_standards_interval_time 50
_exptl_absorpt_coefficient_mu 0.92832
_exptl_absorpt_correction_T_max 0.96512
_exptl_absorpt_correction_T_min 0.78346
_exptl_absorpt_correction_type analytical
_exptl_absorpt_process_details
;
CrysAlis RED, Oxford Diffraction Ltd.,
Version 1.171.29.1 (release 13-01-2006 CrysAlis171 .NET)
(compiled Jan 13 2006,17:25:00)
Analytical numeric absorption correction using a multifaceted crystal
        model based on expressions derived by R.C. Clark & J.S. Reid.
(Clark, R. C. & Reid, J. S. (1995). Acta Cryst. A51, 887-897)
;
_exptl_crystal_colour red-orange
_exptl_crystal_density_diffrn 1.162
_exptl_crystal_density_method 'not measured'
_exptl_crystal_description plate
_exptl_crystal_F_000 2948
_exptl_crystal_size_max 0.13709
_exptl_crystal_size_mid 0.05826
_exptl_crystal_size_min 0.01928
_refine_diff_density_max 0.447
_refine_diff_density_min -0.352
_refine_diff_density_rms 0.093
_refine_ls_extinction_method none
_refine_ls_goodness_of_fit_ref 0.943
_refine_ls_hydrogen_treatment mixed
_refine_ls_matrix_type full
_refine_ls_number_parameters 472
_refine_ls_number_reflns 7587
_refine_ls_number_restraints 11
_refine_ls_restrained_S_all 0.942
_refine_ls_R_factor_all 0.1236
_refine_ls_R_factor_gt 0.0587
_refine_ls_shift/su_max 0.003
_refine_ls_shift/su_mean 0.000
_refine_ls_structure_factor_coef Fsqd
_refine_ls_weighting_details 'calc w=1/[\s^2^(Fo^2^)+(0.1000P)^2^+0.0000P] where P=(Fo^2^+2Fc^2^)/3'
_refine_ls_weighting_scheme calc
_refine_ls_wR_factor_gt 0.1719
_refine_ls_wR_factor_ref 0.1866
_reflns_number_gt 3883
_reflns_number_total 7587
_reflns_threshold_expression >2sigma(I)
_cod_data_source_file ic060598xsup2.cif
_cod_data_source_block x0118
_cod_depositor_comments
;
The following automatic conversions were performed:

'_symmetry_cell_setting' value 'Monoclinic' changed to 'monoclinic'
according to /home/saulius/struct/CIF-dictionaries/cif_core.dic
dictionary named 'cif_core.dic' version 2.4.2 from 2011-04-26.

Automatic conversion script
Id: cif_fix_values 1891 2012-01-12 08:04:46Z andrius 
;
_cod_original_cell_volume 8305.2(14)
_cod_original_sg_symbol_H-M 'C2/c  '
_cod_database_code 4332635
_audit_creation_method_reference
;
CrysAlis RED, Oxford Diffraction Ltd.,
Version 1.171.29.1 (release 13-01-2006 CrysAlis171 .NET)
(compiled Jan 13 2006,17:25:00)
;
_computing_data_collection_reference
;
CrysAlis CCD, Oxford Diffraction Ltd.,
Version 1.171.29.1 (release 13-01-2006 CrysAlis171 .NET)
(compiled Jan 13 2006,17:25:00)
;
_computing_cell_refinment_reference
;
CrysAlis RED, Oxford Diffraction Ltd.,
Version 1.171.29.1 (release 13-01-2006 CrysAlis171 .NET)
(compiled Jan 13 2006,17:25:00)
;
_computing_data_reduction_reference
;
CrysAlis RED, Oxford Diffraction Ltd.,
Version 1.171.29.1 (release 13-01-2006 CrysAlis171 .NET)
(compiled Jan 13 2006,17:25:00)
;
_cell_measurement_resolution_max 1.04

loop_
_symmetry_equiv_pos_as_xyz
'x, y, z'
'-x, y, -z+1/2'
'x+1/2, y+1/2, z'
'-x+1/2, y+1/2, -z+1/2'
'-x, -y, -z'
'x, -y, z-1/2'
'-x+1/2, -y+1/2, -z'
'x+1/2, -y+1/2, z-1/2'

loop_
_atom_site_label
_atom_site_type_symbol
_atom_site_fract_x
_atom_site_fract_y
_atom_site_fract_z
_atom_site_U_iso_or_equiv
_atom_site_adp_type
_atom_site_occupancy
_atom_site_symmetry_multiplicity
_atom_site_calc_flag
_atom_site_refinement_flags
_atom_site_disorder_assembly
_atom_site_disorder_group
Cu1 Cu 0.16176(4) 0.76997(3) 0.95577(6) 0.0450(2) Uani 1 1 d . . .
Cu2 Cu 0.0000 0.87036(4) 0.7500 0.0345(3) Uani 1 2 d S . .
Cl1 Cl 0.21093(8) 0.80381(7) 0.89737(13) 0.0585(5) Uani 1 1 d . . .
O1 O -0.06327(18) 0.81315(14) 0.6312(3) 0.0362(9) Uani 1 1 d . . .
N1 N 0.1224(2) 0.7007(2) 0.8724(4) 0.0490(13) Uani 1 1 d . . .
N2 N 0.1295(2) 0.7323(2) 1.0240(4) 0.0446(12) Uani 1 1 d . . .
N3 N 0.2038(2) 0.8242(2) 1.0672(4) 0.0515(13) Uani 1 1 d . . .
N4 N 0.0771(3) 0.9372(2) 0.8351(3) 0.0465(12) Uani 1 1 d . . .
N5 N -0.0516(2) 0.86431(18) 0.7958(3) 0.0321(10) Uani 1 1 d . . .
C1 C 0.1106(3) 0.6918(3) 0.7878(5) 0.0575(18) Uani 1 1 d . . .
H1A H 0.1179 0.7217 0.7603 0.069 Uiso 1 1 calc R . .
C2 C 0.0888(4) 0.6415(4) 0.7402(6) 0.076(2) Uani 1 1 d . . .
H2A H 0.0802 0.6362 0.6800 0.091 Uiso 1 1 calc R . .
C3 C 0.0798(4) 0.5997(4) 0.7806(8) 0.093(3) Uani 1 1 d . . .
H3A H 0.0659 0.5638 0.7497 0.111 Uiso 1 1 calc R . .
C4 C 0.0905(4) 0.6079(3) 0.8665(7) 0.078(2) Uani 1 1 d . . .
H4A H 0.0832 0.5781 0.8939 0.094 Uiso 1 1 calc R . .
C5 C 0.1116(3) 0.6589(3) 0.9116(5) 0.0504(16) Uani 1 1 d . . .
C6 C 0.1271(3) 0.6708(2) 1.0068(5) 0.0519(16) Uani 1 1 d . . .
H6A H 0.0915 0.6535 1.0047 0.062 Uiso 1 1 calc R . .
H6B H 0.1717 0.6539 1.0629 0.062 Uiso 1 1 calc R . .
C7 C 0.1808(3) 0.7486(3) 1.1304(5) 0.0532(17) Uani 1 1 d . . .
H7A H 0.2211 0.7237 1.1656 0.064 Uiso 1 1 calc R . .
H7B H 0.1609 0.7447 1.1621 0.064 Uiso 1 1 calc R . .
C8 C 0.2019(3) 0.8076(3) 1.1379(5) 0.0555(17) Uani 1 1 d . . .
C9 C 0.2220(4) 0.8433(4) 1.2146(6) 0.080(2) Uani 1 1 d . . .
H9A H 0.2204 0.8316 1.2640 0.096 Uiso 1 1 calc R . .
C10 C 0.2444(5) 0.8963(5) 1.2170(7) 0.097(3) Uani 1 1 d . . .
H10A H 0.2586 0.9215 1.2688 0.117 Uiso 1 1 calc R . .
C11 C 0.2464(4) 0.9125(3) 1.1459(8) 0.086(3) Uani 1 1 d . . .
H11A H 0.2613 0.9492 1.1474 0.104 Uiso 1 1 calc R . .
C12 C 0.2268(3) 0.8758(3) 1.0719(6) 0.067(2) Uani 1 1 d . . .
H12A H 0.2295 0.8869 1.0233 0.080 Uiso 1 1 calc R . .
C13 C 0.0612(3) 0.7564(2) 0.9779(4) 0.0436(15) Uani 1 1 d . . .
C14 C 0.0264(3) 0.7398(2) 1.0090(4) 0.0466(15) Uani 1 1 d . . .
H14A H 0.0458 0.7112 1.0580 0.056 Uiso 1 1 calc R . .
C15 C -0.0349(3) 0.7633(3) 0.9714(5) 0.0489(16) Uani 1 1 d . A .
C16 C -0.0625(3) 0.8041(2) 0.8991(4) 0.0435(14) Uani 1 1 d . . .
H16A H -0.1050 0.8208 0.8716 0.052 Uiso 1 1 calc R . .
C17 C -0.0294(3) 0.8213(2) 0.8660(4) 0.0347(13) Uani 1 1 d . . .
C18 C 0.0338(3) 0.7974(2) 0.9025(4) 0.0333(12) Uani 1 1 d . . .
C19 C -0.0717(4) 0.7445(3) 1.0079(6) 0.068(2) Uani 1 1 d . . .
C20 C -0.1406(8) 0.7247(7) 0.9246(13) 0.073(4) Uani 0.60 1 d P A 1
H20A H -0.1661 0.7545 0.8746 0.088 Uiso 0.60 1 calc PR A 1
H20B H -0.1641 0.7148 0.9488 0.088 Uiso 0.60 1 calc PR A 1
H20C H -0.1379 0.6917 0.8946 0.088 Uiso 0.60 1 calc PR A 1
C21 C -0.0784(8) 0.7985(5) 1.0535(11) 0.075(4) Uani 0.60 1 d P A 1
H21A H -0.0328 0.8119 1.1110 0.090 Uiso 0.60 1 calc PR A 1
H21B H -0.1038 0.7887 1.0747 0.090 Uiso 0.60 1 calc PR A 1
H21C H -0.1029 0.8280 1.0028 0.090 Uiso 0.60 1 calc PR A 1
C22 C -0.0313(10) 0.7037(7) 1.0951(15) 0.075(5) Uani 0.60 1 d P A 1
H22A H 0.0159 0.7170 1.1454 0.090 Uiso 0.60 1 calc PR A 1
H22B H -0.0314 0.6665 1.0714 0.090 Uiso 0.60 1 calc PR A 1
H22C H -0.0525 0.7012 1.1246 0.090 Uiso 0.60 1 calc PR A 1
C20' C -0.0932(13) 0.6772(11) 0.966(2) 0.109(9) Uani 0.40 1 d P A 2
H20D H -0.0527 0.6573 0.9858 0.131 Uiso 0.40 1 calc PR A 2
H20E H -0.1287 0.6773 0.8928 0.131 Uiso 0.40 1 calc PR A 2
H20F H -0.1105 0.6583 0.9940 0.131 Uiso 0.40 1 calc PR A 2
C21' C -0.1470(19) 0.7616(14) 0.934(3) 0.145(18) Uani 0.40 1 d P A 2
H21D H -0.1506 0.8021 0.9223 0.174 Uiso 0.40 1 calc PR A 2
H21E H -0.1681 0.7521 0.9624 0.174 Uiso 0.40 1 calc PR A 2
H21F H -0.1705 0.7414 0.8715 0.174 Uiso 0.40 1 calc PR A 2
C22' C -0.023(2) 0.7366(11) 1.114(3) 0.097(10) Uani 0.40 1 d P A 2
H22D H 0.0042 0.7709 1.1462 0.116 Uiso 0.40 1 calc PR A 2
H22E H 0.0076 0.7054 1.1305 0.116 Uiso 0.40 1 calc PR A 2
H22F H -0.0470 0.7283 1.1378 0.116 Uiso 0.40 1 calc PR A 2
C23 C 0.0869(4) 0.9747(3) 0.8982(5) 0.074(2) Uani 1 1 d . . .
H23A H 0.0556 0.9764 0.9087 0.088 Uiso 1 1 calc R . .
C24 C 0.1408(6) 1.0112(4) 0.9486(7) 0.111(3) Uani 1 1 d . . .
H24A H 0.1460 1.0381 0.9925 0.134 Uiso 1 1 calc R . .
C25 C 0.1888(5) 1.0089(4) 0.9353(7) 0.104(3) Uani 1 1 d . . .
H25A H 0.2278 1.0327 0.9726 0.125 Uiso 1 1 calc R . .
C26 C 0.1783(4) 0.9723(3) 0.8685(5) 0.067(2) Uani 1 1 d . . .
H26A H 0.2082 0.9711 0.8552 0.081 Uiso 1 1 calc R . .
C27 C 0.1216(3) 0.9359(2) 0.8190(4) 0.0434(14) Uani 1 1 d . . .
C28 C 0.1045(3) 0.8944(2) 0.7457(4) 0.0368(13) Uani 1 1 d . . .
H28A H 0.1324 0.8900 0.7293 0.044 Uiso 1 1 calc R . .
P1 P -0.27944(11) 0.91982(9) 0.75483(18) 0.0885(8) Uani 1 1 d D . .
F1 F -0.3401(2) 0.87751(18) 0.7062(4) 0.1003(16) Uani 1 1 d D B .
F2 F -0.2230(6) 0.9658(4) 0.7979(14) 0.090(6) Uani 0.50 1 d PD B 1
F3 F -0.2248(10) 0.8746(7) 0.786(2) 0.213(16) Uani 0.50 1 d PD B 1
F4 F -0.3091(7) 0.9355(5) 0.6475(5) 0.079(4) Uani 0.50 1 d PD B 1
F5 F -0.3183(11) 0.9676(10) 0.760(2) 0.33(3) Uani 0.50 1 d PD B 1
F6 F -0.2541(12) 0.8977(5) 0.8571(8) 0.142(7) Uani 0.50 1 d PD B 1
F2' F -0.2149(10) 0.9579(11) 0.806(2) 0.244(18) Uani 0.50 1 d PD B 2
F3' F -0.2382(5) 0.8694(5) 0.7608(11) 0.093(7) Uani 0.50 1 d PD B 2
F4' F -0.2725(14) 0.9140(10) 0.6742(15) 0.202(13) Uani 0.50 1 d PD B 2
F5' F -0.3304(6) 0.9694(5) 0.7204(15) 0.164(10) Uani 0.50 1 d PD B 2
F6' F -0.2685(18) 0.9328(16) 0.8507(17) 0.251(18) Uani 0.50 1 d PD B 2

loop_
_atom_site_aniso_label
_atom_site_aniso_U_11
_atom_site_aniso_U_22
_atom_site_aniso_U_33
_atom_site_aniso_U_23
_atom_site_aniso_U_13
_atom_site_aniso_U_12
Cu1 0.0481(5) 0.0449(4) 0.0526(5) 0.0112(4) 0.0377(4) 0.0071(4)
Cu2 0.0380(6) 0.0347(5) 0.0326(6) 0.000 0.0240(5) 0.000
Cl1 0.0575(10) 0.0616(10) 0.0739(12) 0.0268(9) 0.0507(10) 0.0166(8)
O1 0.046(2) 0.040(2) 0.035(2) -0.0100(17) 0.032(2) -0.0042(18)
N1 0.054(3) 0.050(3) 0.051(3) 0.011(3) 0.038(3) 0.015(3)
N2 0.043(3) 0.051(3) 0.043(3) 0.014(3) 0.029(3) 0.012(2)
N3 0.041(3) 0.051(3) 0.053(4) 0.005(3) 0.026(3) 0.006(3)
N4 0.057(3) 0.053(3) 0.033(3) 0.006(2) 0.031(3) 0.010(3)
N5 0.034(3) 0.036(3) 0.026(2) -0.004(2) 0.020(2) 0.001(2)
C1 0.054(4) 0.068(5) 0.051(4) 0.011(4) 0.035(4) 0.018(4)
C2 0.078(5) 0.085(6) 0.063(5) -0.017(5) 0.045(5) 0.000(5)
C3 0.105(7) 0.065(6) 0.113(8) -0.037(6) 0.075(7) -0.015(5)
C4 0.096(6) 0.057(5) 0.095(7) -0.003(5) 0.069(6) -0.005(4)
C5 0.054(4) 0.037(4) 0.061(4) 0.010(3) 0.038(4) 0.009(3)
C6 0.058(4) 0.041(4) 0.064(5) 0.018(3) 0.043(4) 0.010(3)
C7 0.049(4) 0.071(4) 0.038(4) 0.014(3) 0.028(3) 0.016(3)
C8 0.042(4) 0.062(5) 0.054(5) 0.000(4) 0.028(4) 0.010(3)
C9 0.066(5) 0.092(6) 0.060(5) -0.007(5) 0.032(5) 0.003(5)
C10 0.090(7) 0.103(8) 0.075(7) -0.023(6) 0.044(6) 0.015(6)
C11 0.065(5) 0.058(5) 0.100(7) -0.012(5) 0.039(6) -0.002(4)
C12 0.048(4) 0.052(5) 0.076(6) -0.007(4) 0.030(4) -0.002(4)
C13 0.049(4) 0.045(4) 0.037(4) 0.006(3) 0.028(3) 0.004(3)
C14 0.055(4) 0.051(4) 0.040(4) 0.017(3) 0.034(3) 0.005(3)
C15 0.055(4) 0.055(4) 0.052(4) 0.014(3) 0.042(4) 0.007(3)
C16 0.043(3) 0.051(4) 0.044(4) 0.003(3) 0.032(3) 0.002(3)
C17 0.044(3) 0.033(3) 0.028(3) 0.000(3) 0.024(3) -0.002(3)
C18 0.042(3) 0.030(3) 0.026(3) 0.003(2) 0.022(3) 0.004(3)
C19 0.068(5) 0.087(6) 0.080(6) 0.036(5) 0.062(5) 0.016(4)
C20 0.076(11) 0.082(11) 0.096(11) 0.005(11) 0.071(10) -0.005(10)
C21 0.109(10) 0.083(9) 0.092(10) 0.013(8) 0.091(10) 0.003(8)
C22 0.086(10) 0.083(12) 0.094(13) 0.034(12) 0.076(11) -0.003(12)
C20' 0.113(18) 0.14(2) 0.13(2) 0.034(19) 0.107(19) -0.010(18)
C21' 0.20(3) 0.14(3) 0.25(4) 0.12(3) 0.21(4) 0.08(3)
C22' 0.15(3) 0.08(2) 0.14(3) 0.01(2) 0.13(3) -0.01(2)
C23 0.088(6) 0.086(6) 0.042(4) -0.013(4) 0.040(5) 0.013(5)
C24 0.126(9) 0.107(8) 0.062(6) -0.036(6) 0.045(7) 0.013(7)
C25 0.109(8) 0.070(6) 0.078(7) -0.044(5) 0.038(6) -0.037(5)
C26 0.060(4) 0.067(5) 0.061(5) -0.015(4) 0.034(4) -0.025(4)
C27 0.043(3) 0.047(4) 0.033(3) 0.001(3) 0.022(3) 0.001(3)
C28 0.046(4) 0.039(3) 0.036(3) 0.004(3) 0.031(3) 0.000(3)
P1 0.0845(16) 0.1030(18) 0.0868(19) -0.0528(15) 0.0602(16) -0.0254(14)
F1 0.119(4) 0.101(3) 0.116(4) -0.056(3) 0.093(4) -0.046(3)
F2 0.106(13) 0.052(6) 0.122(14) -0.049(7) 0.079(12) -0.025(7)
F3 0.158(19) 0.107(15) 0.36(4) 0.102(18) 0.16(2) 0.064(14)
F4 0.097(8) 0.042(5) 0.062(6) -0.002(4) 0.036(5) -0.017(5)
F5 0.26(3) 0.46(5) 0.41(4) -0.41(4) 0.29(3) -0.25(3)
F6 0.217(17) 0.134(11) 0.073(9) -0.076(8) 0.094(10) -0.050(12)
F2' 0.112(15) 0.40(4) 0.24(3) -0.25(3) 0.124(18) -0.143(19)
F3' 0.065(7) 0.118(14) 0.104(10) -0.085(11) 0.059(7) -0.042(8)
F4' 0.31(3) 0.21(3) 0.18(2) -0.099(17) 0.20(2) -0.14(2)
F5' 0.057(7) 0.081(8) 0.24(2) -0.092(10) 0.049(10) -0.009(6)
F6' 0.27(3) 0.39(4) 0.20(2) -0.26(3) 0.20(2) -0.23(3)

loop_
_atom_type_symbol
_atom_type_description
_atom_type_scat_dispersion_real
_atom_type_scat_dispersion_imag
_atom_type_scat_source
C C 0.0033 0.0016 'International Tables Vol C Tables 4.2.6.8 and 6.1.1.4'
H H 0.0000 0.0000 'International Tables Vol C Tables 4.2.6.8 and 6.1.1.4'
N N 0.0061 0.0033 'International Tables Vol C Tables 4.2.6.8 and 6.1.1.4'
O O 0.0106 0.0060 'International Tables Vol C Tables 4.2.6.8 and 6.1.1.4'
F F 0.0171 0.0103 'International Tables Vol C Tables 4.2.6.8 and 6.1.1.4'
P P 0.1023 0.0942 'International Tables Vol C Tables 4.2.6.8 and 6.1.1.4'
Cl Cl 0.1484 0.1585 'International Tables Vol C Tables 4.2.6.8 and 6.1.1.4'
Cu Cu 0.3201 1.2651 'International Tables Vol C Tables 4.2.6.8 and 6.1.1.4'

loop_
_exptl_crystal_face_index_h
_exptl_crystal_face_index_k
_exptl_crystal_face_index_l
_exptl_crystal_face_perp_dist
-18.00 -24.00 -1.00 0.0462
-21.00 19.00 0.00 0.0193
-6.00 -2.00 27.00 0.1329
18.00 24.00 1.00 0.0370
9.00 0.00 -26.00 0.1371
-10.00 -31.00 0.00 0.0426
-24.00 -7.00 1.00 0.0284
21.00 -19.00 0.00 0.0227

loop_
_geom_angle_atom_site_label_1
_geom_angle_atom_site_label_2
_geom_angle_atom_site_label_3
_geom_angle
_geom_angle_site_symmetry_1
_geom_angle_site_symmetry_3
N3 Cu1 N1 163.2(2) . .
N3 Cu1 N2 82.3(2) . .
N1 Cu1 N2 82.6(2) . .
N3 Cu1 O1 91.11(17) . 2_556
N1 Cu1 O1 94.25(17) . 2_556
N2 Cu1 O1 83.37(15) . 2_556
N3 Cu1 Cl1 97.00(16) . .
N1 Cu1 Cl1 96.93(15) . .
N2 Cu1 Cl1 171.71(14) . .
O1 Cu1 Cl1 104.90(10) 2_556 .
N5 Cu2 N5 171.7(3) 2_556 .
N5 Cu2 O1 94.28(15) 2_556 2_556
N5 Cu2 O1 80.30(15) . 2_556
N5 Cu2 O1 80.30(15) 2_556 .
N5 Cu2 O1 94.28(15) . .
O1 Cu2 O1 99.6(2) 2_556 .
N5 Cu2 N4 77.36(18) 2_556 .
N5 Cu2 N4 108.92(17) . .
O1 Cu2 N4 91.26(16) 2_556 .
O1 Cu2 N4 155.80(15) . .
N5 Cu2 N4 108.91(17) 2_556 2_556
N5 Cu2 N4 77.36(17) . 2_556
O1 Cu2 N4 155.80(15) 2_556 2_556
O1 Cu2 N4 91.25(16) . 2_556
N4 Cu2 N4 87.3(2) . 2_556
C18 O1 Cu2 110.0(3) 2_556 .
C18 O1 Cu1 107.8(3) 2_556 2_556
Cu2 O1 Cu1 142.13(16) . 2_556
C1 N1 C5 119.6(6) . .
C1 N1 Cu1 126.4(5) . .
C5 N1 Cu1 113.9(4) . .
C7 N2 C6 113.7(5) . .
C7 N2 C13 110.1(4) . .
C6 N2 C13 113.0(5) . .
C7 N2 Cu1 105.4(4) . .
C6 N2 Cu1 106.5(3) . .
C13 N2 Cu1 107.6(3) . .
C12 N3 C8 119.7(6) . .
C12 N3 Cu1 125.9(5) . .
C8 N3 Cu1 114.0(4) . .
C23 N4 C27 118.5(6) . .
C23 N4 Cu2 130.8(5) . .
C27 N4 Cu2 110.6(4) . .
C28 N5 C17 125.6(4) 2_556 .
C28 N5 Cu2 119.0(4) 2_556 .
C17 N5 Cu2 115.1(3) . .
N1 C1 C2 122.2(7) . .
N1 C1 H1A 118.9 . .
C2 C1 H1A 118.9 . .
C3 C2 C1 118.2(7) . .
C3 C2 H2A 120.9 . .
C1 C2 H2A 120.9 . .
C2 C3 C4 120.8(8) . .
C2 C3 H3A 119.6 . .
C4 C3 H3A 119.6 . .
C5 C4 C3 119.6(8) . .
C5 C4 H4A 120.2 . .
C3 C4 H4A 120.2 . .
N1 C5 C4 119.7(6) . .
N1 C5 C6 117.2(6) . .
C4 C5 C6 123.1(6) . .
N2 C6 C5 111.3(5) . .
N2 C6 H6A 109.4 . .
C5 C6 H6A 109.4 . .
N2 C6 H6B 109.4 . .
C5 C6 H6B 109.4 . .
H6A C6 H6B 108.0 . .
N2 C7 C8 109.4(5) . .
N2 C7 H7A 109.8 . .
C8 C7 H7A 109.8 . .
N2 C7 H7B 109.8 . .
C8 C7 H7B 109.8 . .
H7A C7 H7B 108.2 . .
N3 C8 C9 121.1(7) . .
N3 C8 C7 115.5(6) . .
C9 C8 C7 123.3(7) . .
C10 C9 C8 118.1(8) . .
C10 C9 H9A 121.0 . .
C8 C9 H9A 121.0 . .
C11 C10 C9 120.4(9) . .
C11 C10 H10A 119.8 . .
C9 C10 H10A 119.8 . .
C10 C11 C12 119.9(9) . .
C10 C11 H11A 120.1 . .
C12 C11 H11A 120.1 . .
N3 C12 C11 120.8(8) . .
N3 C12 H12A 119.6 . .
C11 C12 H12A 119.6 . .
C14 C13 C18 121.4(5) . .
C14 C13 N2 121.3(5) . .
C18 C13 N2 117.3(5) . .
C15 C14 C13 122.5(5) . .
C15 C14 H14A 118.7 . .
C13 C14 H14A 118.7 . .
C14 C15 C16 117.7(5) . .
C14 C15 C19 121.3(5) . .
C16 C15 C19 121.0(6) . .
C15 C16 C17 121.2(5) . .
C15 C16 H16A 119.4 . .
C17 C16 H16A 119.4 . .
C16 C17 N5 125.7(5) . .
C16 C17 C18 122.5(5) . .
N5 C17 C18 111.8(4) . .
O1 C18 C13 123.8(5) 2_556 .
O1 C18 C17 121.6(4) 2_556 .
C13 C18 C17 114.7(5) . .
C22' C19 C20 136.5(14) . .
C22' C19 C22 32.3(11) . .
C20 C19 C22 113.0(11) . .
C22' C19 C21' 133.3(19) . .
C20 C19 C21' 36.2(14) . .
C22 C19 C21' 132.7(12) . .
C22' C19 C15 109.9(14) . .
C20 C19 C15 110.6(8) . .
C22 C19 C15 114.6(8) . .
C21' C19 C15 111.3(11) . .
C22' C19 C21 74.5(14) . .
C20 C19 C21 107.8(9) . .
C22 C19 C21 103.3(11) . .
C21' C19 C21 73.3(16) . .
C15 C19 C21 106.8(7) . .
C22' C19 C20' 102.0(14) . .
C20 C19 C20' 54.6(11) . .
C22 C19 C20' 69.8(11) . .
C21' C19 C20' 90.5(18) . .
C15 C19 C20' 101.6(8) . .
C21 C19 C20' 150.8(9) . .
C19 C20 H20A 109.5 . .
C19 C20 H20B 109.5 . .
C19 C20 H20C 109.5 . .
C19 C21 H21A 109.5 . .
C19 C21 H21B 109.5 . .
C19 C21 H21C 109.5 . .
C19 C22 H22A 109.5 . .
C19 C22 H22B 109.5 . .
C19 C22 H22C 109.5 . .
C19 C20' H20D 109.5 . .
C19 C20' H20E 109.5 . .
H20D C20' H20E 109.5 . .
C19 C20' H20F 109.5 . .
H20D C20' H20F 109.5 . .
H20E C20' H20F 109.5 . .
C19 C21' H21D 109.5 . .
C19 C21' H21E 109.5 . .
H21D C21' H21E 109.5 . .
C19 C21' H21F 109.5 . .
H21D C21' H21F 109.5 . .
H21E C21' H21F 109.5 . .
C19 C22' H22D 109.5 . .
C19 C22' H22E 109.5 . .
H22D C22' H22E 109.5 . .
C19 C22' H22F 109.5 . .
H22D C22' H22F 109.5 . .
H22E C22' H22F 109.5 . .
N4 C23 C24 122.1(8) . .
N4 C23 H23A 119.0 . .
C24 C23 H23A 119.0 . .
C23 C24 C25 120.0(8) . .
C23 C24 H24A 120.0 . .
C25 C24 H24A 120.0 . .
C26 C25 C24 118.8(8) . .
C26 C25 H25A 120.6 . .
C24 C25 H25A 120.6 . .
C25 C26 C27 118.1(7) . .
C25 C26 H26A 121.0 . .
C27 C26 H26A 121.0 . .
N4 C27 C26 122.5(6) . .
N4 C27 C28 113.8(5) . .
C26 C27 C28 123.7(6) . .
N5 C28 C27 118.8(5) 2_556 .
N5 C28 H28A 120.6 2_556 .
C27 C28 H28A 120.6 . .
F3 P1 F3' 13.3(14) . .
F3 P1 F4' 68.8(14) . .
F3' P1 F4' 60.6(11) . .
F3 P1 F5' 173.5(13) . .
F3' P1 F5' 165.6(10) . .
F4' P1 F5' 106.5(14) . .
F3 P1 F5 161.9(16) . .
F3' P1 F5 173.5(14) . .
F4' P1 F5 126.0(17) . .
F5' P1 F5 20.5(16) . .
F3 P1 F6' 106(2) . .
F3' P1 F6' 116.9(17) . .
F4' P1 F6' 165.7(13) . .
F5' P1 F6' 77.2(18) . .
F5 P1 F6' 56.7(17) . .
F3 P1 F4 101.4(12) . .
F3' P1 F4 91.7(8) . .
F4' P1 F4 33.0(12) . .
F5' P1 F4 74.5(10) . .
F5 P1 F4 94.8(13) . .
F6' P1 F4 151.1(17) . .
F3 P1 F1 95.8(9) . .
F3' P1 F1 86.4(5) . .
F4' P1 F1 96.7(8) . .
F5' P1 F1 89.2(6) . .
F5 P1 F1 92.8(10) . .
F6' P1 F1 97.2(10) . .
F4 P1 F1 88.3(6) . .
F3 P1 F6 76.6(14) . .
F3' P1 F6 85.3(9) . .
F4' P1 F6 145.4(13) . .
F5' P1 F6 108.0(11) . .
F5 P1 F6 88.2(16) . .
F6' P1 F6 33.1(16) . .
F4 P1 F6 173.5(8) . .
F1 P1 F6 85.8(8) . .
F3 P1 F2' 79.5(13) . .
F3' P1 F2' 88.9(12) . .
F4' P1 F2' 81.8(14) . .
F5' P1 F2' 95.5(13) . .
F5 P1 F2' 91.7(15) . .
F6' P1 F2' 84.1(16) . .
F4 P1 F2' 92.7(14) . .
F1 P1 F2' 175.3(11) . .
F6 P1 F2' 92.9(15) . .
F3 P1 F2 88.3(10) . .
F3' P1 F2 97.2(8) . .
F4' P1 F2 82.9(11) . .
F5' P1 F2 86.6(8) . .
F5 P1 F2 83.9(12) . .
F6' P1 F2 83.5(12) . .
F4 P1 F2 89.0(9) . .
F1 P1 F2 175.5(6) . .
F6 P1 F2 97.1(11) . .
F2' P1 F2 9.0(16) . .
P1 F3' F4' 59.7(6) . .
P1 F4' F3' 59.7(6) . .

loop_
_geom_bond_atom_site_label_1
_geom_bond_atom_site_label_2
_geom_bond_distance
_geom_bond_site_symmetry_2
Cu1 N3 1.988(5) .
Cu1 N1 1.994(5) .
Cu1 N2 2.079(4) .
Cu1 O1 2.188(3) 2_556
Cu1 Cl1 2.2610(16) .
Cu2 N5 1.980(4) 2_556
Cu2 N5 1.980(4) .
Cu2 O1 2.113(3) 2_556
Cu2 O1 2.113(3) .
Cu2 N4 2.203(5) .
Cu2 N4 2.203(5) 2_556
O1 C18 1.301(6) 2_556
O1 Cu1 2.188(3) 2_556
N1 C1 1.345(8) .
N1 C5 1.347(7) .
N2 C7 1.483(8) .
N2 C6 1.489(7) .
N2 C13 1.496(7) .
N3 C12 1.345(8) .
N3 C8 1.353(8) .
N4 C23 1.322(8) .
N4 C27 1.360(7) .
N5 C28 1.269(6) 2_556
N5 C17 1.414(6) .
C1 C2 1.357(10) .
C1 H1A 0.9500 .
C2 C3 1.338(11) .
C2 H2A 0.9500 .
C3 C4 1.377(11) .
C3 H3A 0.9500 .
C4 C5 1.360(9) .
C4 H4A 0.9500 .
C5 C6 1.490(9) .
C6 H6A 0.9900 .
C6 H6B 0.9900 .
C7 C8 1.483(9) .
C7 H7A 0.9900 .
C7 H7B 0.9900 .
C8 C9 1.387(10) .
C9 C10 1.378(12) .
C9 H9A 0.9500 .
C10 C11 1.358(12) .
C10 H10A 0.9500 .
C11 C12 1.371(11) .
C11 H11A 0.9500 .
C12 H12A 0.9500 .
C13 C14 1.390(7) .
C13 C18 1.418(7) .
C14 C15 1.376(8) .
C14 H14A 0.9500 .
C15 C16 1.381(8) .
C15 C19 1.533(8) .
C16 C17 1.388(7) .
C16 H16A 0.9500 .
C17 C18 1.426(7) .
C18 O1 1.301(6) 2_556
C19 C22' 1.44(4) .
C19 C20 1.461(18) .
C19 C22 1.522(19) .
C19 C21' 1.53(3) .
C19 C21 1.592(14) .
C19 C20' 1.70(3) .
C20 H20A 0.9800 .
C20 H20B 0.9800 .
C20 H20C 0.9800 .
C21 H21A 0.9800 .
C21 H21B 0.9800 .
C21 H21C 0.9800 .
C22 H22A 0.9800 .
C22 H22B 0.9800 .
C22 H22C 0.9800 .
C20' H20D 0.9800 .
C20' H20E 0.9800 .
C20' H20F 0.9800 .
C21' H21D 0.9800 .
C21' H21E 0.9800 .
C21' H21F 0.9800 .
C22' H22D 0.9800 .
C22' H22E 0.9800 .
C22' H22F 0.9800 .
C23 C24 1.366(12) .
C23 H23A 0.9500 .
C24 C25 1.415(13) .
C24 H24A 0.9500 .
C25 C26 1.350(11) .
C25 H25A 0.9500 .
C26 C27 1.411(8) .
C26 H26A 0.9500 .
C27 C28 1.455(8) .
C28 N5 1.269(6) 2_556
C28 H28A 0.9500 .
P1 F3 1.566(3) .
P1 F3' 1.566(3) .
P1 F4' 1.566(3) .
P1 F5' 1.566(3) .
P1 F5 1.566(3) .
P1 F6' 1.566(3) .
P1 F4 1.566(3) .
P1 F1 1.566(3) .
P1 F6 1.566(3) .
P1 F2' 1.567(3) .
P1 F2 1.567(3) .
F3' F4' 1.58(3) .

loop_
_geom_torsion_atom_site_label_1
_geom_torsion_atom_site_label_2
_geom_torsion_atom_site_label_3
_geom_torsion_atom_site_label_4
_geom_torsion
_geom_torsion_site_symmetry_1
_geom_torsion_site_symmetry_4
N5 Cu2 O1 C18 8.1(3) 2_556 2_556
N5 Cu2 O1 C18 -165.5(3) . 2_556
O1 Cu2 O1 C18 -84.7(3) 2_556 2_556
N4 Cu2 O1 C18 30.8(6) . 2_556
N4 Cu2 O1 C18 117.1(3) 2_556 2_556
N5 Cu2 O1 Cu1 -172.5(3) 2_556 2_556
N5 Cu2 O1 Cu1 13.9(3) . 2_556
O1 Cu2 O1 Cu1 94.8(3) 2_556 2_556
N4 Cu2 O1 Cu1 -149.7(3) . 2_556
N4 Cu2 O1 Cu1 -63.5(3) 2_556 2_556
N3 Cu1 N1 C1 -166.0(6) . .
N2 Cu1 N1 C1 168.4(5) . .
O1 Cu1 N1 C1 85.7(5) 2_556 .
Cl1 Cu1 N1 C1 -19.9(5) . .
N3 Cu1 N1 C5 9.4(9) . .
N2 Cu1 N1 C5 -16.1(4) . .
O1 Cu1 N1 C5 -98.9(4) 2_556 .
Cl1 Cu1 N1 C5 155.5(4) . .
N3 Cu1 N2 C7 -26.7(4) . .
N1 Cu1 N2 C7 146.1(4) . .
O1 Cu1 N2 C7 -118.8(4) 2_556 .
Cl1 Cu1 N2 C7 58.8(12) . .
N3 Cu1 N2 C6 -147.8(4) . .
N1 Cu1 N2 C6 25.0(4) . .
O1 Cu1 N2 C6 120.1(4) 2_556 .
Cl1 Cu1 N2 C6 -62.3(12) . .
N3 Cu1 N2 C13 90.8(4) . .
N1 Cu1 N2 C13 -96.4(4) . .
O1 Cu1 N2 C13 -1.3(3) 2_556 .
Cl1 Cu1 N2 C13 176.3(9) . .
N1 Cu1 N3 C12 170.7(6) . .
N2 Cu1 N3 C12 -163.7(5) . .
O1 Cu1 N3 C12 -80.5(5) 2_556 .
Cl1 Cu1 N3 C12 24.6(5) . .
N1 Cu1 N3 C8 -15.8(9) . .
N2 Cu1 N3 C8 9.8(4) . .
O1 Cu1 N3 C8 93.0(4) 2_556 .
Cl1 Cu1 N3 C8 -161.9(4) . .
N5 Cu2 N4 C23 177.2(6) 2_556 .
N5 Cu2 N4 C23 -8.5(6) . .
O1 Cu2 N4 C23 -88.7(6) 2_556 .
O1 Cu2 N4 C23 154.2(5) . .
N4 Cu2 N4 C23 67.2(5) 2_556 .
N5 Cu2 N4 C27 -5.3(4) 2_556 .
N5 Cu2 N4 C27 168.9(4) . .
O1 Cu2 N4 C27 88.8(4) 2_556 .
O1 Cu2 N4 C27 -28.3(6) . .
N4 Cu2 N4 C27 -115.4(4) 2_556 .
N5 Cu2 N5 C28 -133.5(4) 2_556 2_556
O1 Cu2 N5 C28 176.6(4) 2_556 2_556
O1 Cu2 N5 C28 -84.4(4) . 2_556
N4 Cu2 N5 C28 88.6(4) . 2_556
N4 Cu2 N5 C28 5.9(4) 2_556 2_556
N5 Cu2 N5 C17 39.8(3) 2_556 .
O1 Cu2 N5 C17 -10.1(3) 2_556 .
O1 Cu2 N5 C17 88.9(3) . .
N4 Cu2 N5 C17 -98.1(4) . .
N4 Cu2 N5 C17 179.2(4) 2_556 .
C5 N1 C1 C2 -0.7(9) . .
Cu1 N1 C1 C2 174.5(5) . .
N1 C1 C2 C3 -0.9(11) . .
C1 C2 C3 C4 1.8(13) . .
C2 C3 C4 C5 -1.1(13) . .
C1 N1 C5 C4 1.5(9) . .
Cu1 N1 C5 C4 -174.3(5) . .
C1 N1 C5 C6 178.6(5) . .
Cu1 N1 C5 C6 2.8(7) . .
C3 C4 C5 N1 -0.6(11) . .
C3 C4 C5 C6 -177.5(7) . .
C7 N2 C6 C5 -145.4(5) . .
C13 N2 C6 C5 88.2(6) . .
Cu1 N2 C6 C5 -29.7(6) . .
N1 C5 C6 N2 19.2(8) . .
C4 C5 C6 N2 -163.8(6) . .
C6 N2 C7 C8 154.7(5) . .
C13 N2 C7 C8 -77.4(6) . .
Cu1 N2 C7 C8 38.4(5) . .
C12 N3 C8 C9 1.3(9) . .
Cu1 N3 C8 C9 -172.6(5) . .
C12 N3 C8 C7 -175.5(5) . .
Cu1 N3 C8 C7 10.5(7) . .
N2 C7 C8 N3 -34.0(7) . .
N2 C7 C8 C9 149.2(6) . .
N3 C8 C9 C10 -0.4(11) . .
C7 C8 C9 C10 176.2(7) . .
C8 C9 C10 C11 0.1(12) . .
C9 C10 C11 C12 -0.9(13) . .
C8 N3 C12 C11 -2.1(9) . .
Cu1 N3 C12 C11 171.1(5) . .
C10 C11 C12 N3 1.8(11) . .
C7 N2 C13 C14 -64.8(7) . .
C6 N2 C13 C14 63.5(7) . .
Cu1 N2 C13 C14 -179.2(5) . .
C7 N2 C13 C18 114.1(6) . .
C6 N2 C13 C18 -117.5(5) . .
Cu1 N2 C13 C18 -0.3(6) . .
C18 C13 C14 C15 -2.2(9) . .
N2 C13 C14 C15 176.7(6) . .
C13 C14 C15 C16 1.0(9) . .
C13 C14 C15 C19 -179.4(7) . .
C14 C15 C16 C17 -0.5(9) . .
C19 C15 C16 C17 179.9(6) . .
C15 C16 C17 N5 -177.1(5) . .
C15 C16 C17 C18 1.3(9) . .
C28 N5 C17 C16 1.7(8) 2_556 .
Cu2 N5 C17 C16 -171.1(4) . .
C28 N5 C17 C18 -176.8(5) 2_556 .
Cu2 N5 C17 C18 10.3(5) . .
C14 C13 C18 O1 -177.9(5) . 2_556
N2 C13 C18 O1 3.1(8) . 2_556
C14 C13 C18 C17 2.7(8) . .
N2 C13 C18 C17 -176.3(5) . .
C16 C17 C18 O1 178.3(5) . 2_556
N5 C17 C18 O1 -3.1(7) . 2_556
C16 C17 C18 C13 -2.3(8) . .
N5 C17 C18 C13 176.3(4) . .
C14 C15 C19 C22' 41.0(15) . .
C16 C15 C19 C22' -139.4(13) . .
C14 C15 C19 C20 -122.8(10) . .
C16 C15 C19 C20 56.8(11) . .
C14 C15 C19 C22 6.4(13) . .
C16 C15 C19 C22 -174.0(10) . .
C14 C15 C19 C21' -161.6(18) . .
C16 C15 C19 C21' 18(2) . .
C14 C15 C19 C21 120.2(9) . .
C16 C15 C19 C21 -60.2(10) . .
C14 C15 C19 C20' -66.5(12) . .
C16 C15 C19 C20' 113.1(12) . .
C27 N4 C23 C24 -1.2(10) . .
Cu2 N4 C23 C24 176.1(6) . .
N4 C23 C24 C25 -1.1(14) . .
C23 C24 C25 C26 3.4(15) . .
C24 C25 C26 C27 -3.3(13) . .
C23 N4 C27 C26 1.2(9) . .
Cu2 N4 C27 C26 -176.6(5) . .
C23 N4 C27 C28 -177.9(5) . .
Cu2 N4 C27 C28 4.3(6) . .
C25 C26 C27 N4 1.1(10) . .
C25 C26 C27 C28 -179.8(7) . .
N4 C27 C28 N5 0.3(7) . 2_556
C26 C27 C28 N5 -178.9(6) . 2_556
F3 P1 F3' F4' -126(7) . .
F5' P1 F3' F4' 27(4) . .
F5 P1 F3' F4' -177(10) . .
F6' P1 F3' F4' -164.0(15) . .
F4 P1 F3' F4' 11.5(14) . .
F1 P1 F3' F4' 99.7(10) . .
F6 P1 F3' F4' -174.2(13) . .
F2' P1 F3' F4' -81.2(17) . .
F2 P1 F3' F4' -77.6(13) . .
F3 P1 F4' F3' 11.5(14) . .
F5' P1 F4' F3' -173.2(9) . .
F5 P1 F4' F3' 179.5(13) . .
F6' P1 F4' F3' 84(8) . .
F4 P1 F4' F3' -158(2) . .
F1 P1 F4' F3' -82.1(8) . .
F6 P1 F4' F3' 10(2) . .
F2' P1 F4' F3' 93.4(15) . .
F2 P1 F4' F3' 102.5(10) . .

loop_
_diffrn_scan_number
_diffrn_scan_type
_diffrn_scan_start
_diffrn_scan_end
_diffrn_scan_width
_diffrn_scan_exptime
_diffrn_scan_omega
_diffrn_scan_theta
_diffrn_scan_kappa
_diffrn_scan_phi
_diffrn_scan_omega1
_diffrn_scan_theta1
_diffrn_scan_frames
1 omega -67.80 40.20 1.00 60.00 - -32.00 81.00 350.00 0.00 0.00 108
2 omega -38.65 67.35 1.00 60.00 - 28.00 -89.00 120.00 0.00 0.00 106
3 omega -5.50 96.50 1.00 60.00 - 25.00 71.00 240.00 0.00 0.00 102
4 omega -111.38 31.62 1.00 60.00 - -35.00 -19.00 330.00 0.00 0.00 143
5 omega 2.00 100.00 1.00 60.00 - 28.00 51.00 10.00 0.00 0.00 98
6 omega -83.01 43.99 1.00 60.00 - -32.00 21.00 0.00 0.00 0.00 127
